data_2013285
loop_
_publ_author_name
'Banks, R. Eric'
'Besheesh, Mohamed K.'
'Pritchard, Robin G.'

_publ_section_title
;
 <i>N</i>-Fluoropyridinium trifluoromethanesulfonate and
 1-fluoro-2,4,6-trimethoxy-1,3,5-triazinium hexafluoroantimonate: the
 first experimental determination of the F---N^+^ bond length involving
 <i>sp</i>^2^ nitrogen
;
_journal_issue 4
_journal_name_full 'Acta Crystallographica Section C'
_journal_page_first m141
_journal_page_last m143
_journal_paper_doi 10.1107/S0108270103001689
_journal_volume 59
_journal_year 2003
_chemical_formula_moiety 'C5 H5 F N + , C F3 O3 S -'
_chemical_formula_sum 'C6 H5 F4 N O3 S'
_chemical_formula_weight 247.17
_chemical_name_systematic 'N-fluoropyridinium triflate'
_space_group_IT_number 14
_symmetry_cell_setting monoclinic
_symmetry_space_group_name_Hall '-P 2ybc'
_symmetry_space_group_name_H-M 'P 1 21/c 1'
_audit_creation_method 'WinGX routine CIF_UPDATE'
_cell_angle_alpha 90
_cell_angle_beta 103.96(3)
_cell_angle_gamma 90
_cell_formula_units_Z 4
_cell_length_a 6.027(2)
_cell_length_b 12.901(4)
_cell_length_c 12.490(3)
_cell_measurement_reflns_used 25
_cell_measurement_temperature 293(2)
_cell_measurement_theta_max 16.1
_cell_measurement_theta_min 8.4
_cell_volume 942.5(5)
_computing_cell_refinement 'MSC/AFC Diffractometer Control Software'
_computing_data_collection
;MSC/AFC Diffractometer Control Software (Molecular Structure Corporation,
 1991)
;
_computing_data_reduction 'TEXSAN (Molecular Structure Corporation, 1999)'
_computing_molecular_graphics 'ORTEP-3 for Windows (Farrugia, 1997)'
_computing_publication_material 'WinGX (Farrugia, 1999)'
_computing_structure_refinement 'SHELXL97 (Sheldrick, 1997)'
_computing_structure_solution 'SHELXS97 (Sheldrick, 1997)'
_diffrn_measured_fraction_theta_full 0.973
_diffrn_measured_fraction_theta_max 0.973
_diffrn_measurement_device_type 'Rigaku AFC-6S'
_diffrn_measurement_method \q/2\q
_diffrn_radiation_type MoK\a
_diffrn_radiation_wavelength 0.71073
_diffrn_reflns_av_R_equivalents 0.034
_diffrn_reflns_limit_h_max 0
_diffrn_reflns_limit_h_min -7
_diffrn_reflns_limit_k_max 15
_diffrn_reflns_limit_k_min 0
_diffrn_reflns_limit_l_max 14
_diffrn_reflns_limit_l_min -14
_diffrn_reflns_number 1824
_diffrn_reflns_theta_full 25.28
_diffrn_reflns_theta_max 25.28
_diffrn_reflns_theta_min 2.31
_diffrn_standards_decay_% 0.0
_diffrn_standards_interval_count 150
_diffrn_standards_number 3
_exptl_absorpt_coefficient_mu 0.394
_exptl_absorpt_correction_T_max 0.905
_exptl_absorpt_correction_T_min 0.809
_exptl_absorpt_correction_type '\y scan'
_exptl_absorpt_process_details '(North et al., 1968)'
_exptl_crystal_colour colourless
_exptl_crystal_density_diffrn 1.742
_exptl_crystal_density_meas ?
_exptl_crystal_description prism
_exptl_crystal_F_000 496
_exptl_crystal_size_max 0.40
_exptl_crystal_size_mid 0.25
_exptl_crystal_size_min 0.25
_refine_diff_density_max 0.27
_refine_diff_density_min -0.23
_refine_ls_extinction_method none
_refine_ls_goodness_of_fit_ref 1.005
_refine_ls_hydrogen_treatment constr
_refine_ls_matrix_type full
_refine_ls_number_parameters 136
_refine_ls_number_reflns 1658
_refine_ls_number_restraints 0
_refine_ls_restrained_S_all 1.005
_refine_ls_R_factor_gt 0.045
_refine_ls_shift/su_max <0.001
_refine_ls_structure_factor_coef Fsqd
_refine_ls_weighting_details 'calc w = 1/[\s^2^(Fo^2^)+(0.0657P)^2^+0.31P] where P=(Fo^2^+2Fc^2^)/3'
_refine_ls_weighting_scheme calc
_refine_ls_wR_factor_ref 0.149
_reflns_number_gt 890
_reflns_number_total 1658
_reflns_threshold_expression I>2\s(I)
_cod_data_source_file gg1153.cif
_cod_data_source_block I
_cod_depositor_comments
;
The following automatic conversions were performed:

'_exptl_crystal_density_meas' value 'not measured' was changed to '?'
- the value is perceived as not measured.

Automatic conversion script
Id: cif_fix_values 3008 2015-01-20 13:52:24Z robertas 
;
_cod_original_sg_symbol_H-M 'P 21/c'
_cod_original_formula_sum 'C6 H5 F4 N1 O3 S1'
_cod_database_code 2013285
_cod_database_fobs_code 2013285

loop_
_symmetry_equiv_pos_as_xyz
'x, y, z'
'-x, y+1/2, -z+1/2'
'-x, -y, -z'
'x, -y-1/2, z-1/2'

loop_
_atom_site_label
_atom_site_fract_x
_atom_site_fract_y
_atom_site_fract_z
_atom_site_U_iso_or_equiv
_atom_site_adp_type
_atom_site_calc_flag
_atom_site_refinement_flags
_atom_site_occupancy
_atom_site_disorder_assembly
_atom_site_disorder_group
_atom_site_type_symbol
N1 0.4845(7) 0.3394(3) 0.7008(3) 0.0531(10) Uani d . 1 . . N
C2 0.6397(8) 0.3836(3) 0.6569(4) 0.0549(12) Uani d . 1 . . C
H2 0.7703 0.4131 0.7017 0.066 Uiso calc R 1 . . H
C3 0.6059(9) 0.3852(3) 0.5463(4) 0.0623(13) Uani d . 1 . . C
H3 0.7124 0.416 0.5135 0.075 Uiso calc R 1 . . H
C4 0.4149(8) 0.3412(3) 0.4839(4) 0.0590(13) Uani d . 1 . . C
H4 0.3876 0.3418 0.4073 0.071 Uiso calc R 1 . . H
C5 0.2599(8) 0.2952(4) 0.5349(4) 0.0668(14) Uani d . 1 . . C
H5 0.1292 0.2643 0.4918 0.08 Uiso calc R 1 . . H
C6 0.2946(8) 0.2942(3) 0.6472(4) 0.0592(13) Uani d . 1 . . C
H6 0.1922 0.2639 0.6829 0.071 Uiso calc R 1 . . H
C7 0.8502(8) 0.0571(4) 0.6254(4) 0.0579(12) Uani d . 1 . . C
O1 0.5760(5) 0.1016(3) 0.7512(3) 0.0710(10) Uani d . 1 . . O
O2 0.9300(5) 0.1947(2) 0.7751(3) 0.0642(9) Uani d . 1 . . O
O3 0.9265(6) 0.0160(3) 0.8310(3) 0.0749(10) Uani d . 1 . . O
F1 0.5200(6) 0.3388(2) 0.8122(2) 0.0859(10) Uani d . 1 . . F
F2 0.7626(7) 0.1246(3) 0.5487(2) 0.1118(13) Uani d . 1 . . F
F3 0.7582(7) -0.0325(3) 0.5950(3) 0.1209(14) Uani d . 1 . . F
F4 1.0669(5) 0.0510(3) 0.6206(3) 0.0970(11) Uani d . 1 . . F
S1 0.81716(17) 0.09660(8) 0.76085(8) 0.0453(3) Uani d . 1 . . S

loop_
_atom_site_aniso_label
_atom_site_aniso_U_11
_atom_site_aniso_U_22
_atom_site_aniso_U_33
_atom_site_aniso_U_12
_atom_site_aniso_U_13
_atom_site_aniso_U_23
N1 0.068(3) 0.050(2) 0.042(2) 0.010(2) 0.0152(19) 0.0016(16)
C2 0.052(3) 0.039(3) 0.071(3) -0.005(2) 0.011(2) -0.003(2)
C3 0.069(3) 0.051(3) 0.072(3) 0.005(3) 0.026(3) 0.013(2)
C4 0.068(3) 0.060(3) 0.048(3) 0.005(3) 0.013(3) 0.006(2)
C5 0.060(3) 0.067(3) 0.061(3) -0.007(3) -0.008(3) 0.003(3)
C6 0.050(3) 0.052(3) 0.081(4) -0.001(2) 0.025(3) 0.009(3)
C7 0.061(3) 0.063(3) 0.052(3) -0.005(3) 0.018(2) -0.005(2)
O1 0.0458(18) 0.091(3) 0.081(2) 0.0042(18) 0.0249(16) -0.0070(19)
O2 0.066(2) 0.060(2) 0.066(2) -0.0070(17) 0.0138(16) -0.0056(16)
O3 0.086(2) 0.075(2) 0.064(2) 0.023(2) 0.0176(19) 0.0226(18)
F1 0.116(3) 0.095(2) 0.0461(16) 0.0196(19) 0.0177(16) -0.0005(14)
F2 0.143(3) 0.136(3) 0.0471(17) 0.023(3) 0.0061(19) 0.0192(19)
F3 0.162(4) 0.109(3) 0.110(3) -0.065(3) 0.069(2) -0.058(2)
F4 0.078(2) 0.137(3) 0.091(2) 0.001(2) 0.0484(17) -0.019(2)
S1 0.0419(6) 0.0506(6) 0.0436(6) 0.0048(6) 0.0110(4) 0.0030(5)

loop_
_atom_type_symbol
_atom_type_description
_atom_type_scat_dispersion_real
_atom_type_scat_dispersion_imag
_atom_type_scat_source
C C 0.0033 0.0016 'International Tables Vol C Tables 4.2.6.8 and 6.1.1.4'
H H 0 0 'International Tables Vol C Tables 4.2.6.8 and 6.1.1.4'
N N 0.0061 0.0033 'International Tables Vol C Tables 4.2.6.8 and 6.1.1.4'
O O 0.0106 0.006 'International Tables Vol C Tables 4.2.6.8 and 6.1.1.4'
F F 0.0171 0.0103 'International Tables Vol C Tables 4.2.6.8 and 6.1.1.4'
S S 0.1246 0.1234 'International Tables Vol C Tables 4.2.6.8 and 6.1.1.4'

loop_
_geom_angle_atom_site_label_1
_geom_angle_atom_site_label_2
_geom_angle_atom_site_label_3
_geom_angle
_geom_angle_publ_flag
F1 N1 C2 118.4(4) y
F1 N1 C6 115.0(4) y
C2 N1 C6 126.7(4) y
N1 C2 C3 119.0(4) y
C2 C3 C4 118.9(4) y
C3 C4 C5 119.3(4) y
C4 C5 C6 121.6(4) y
N1 C6 C5 114.6(4) y
N1 C2 H2 120.5 ?
C3 C2 H2 120.5 ?
C2 C3 H3 120.5 ?
C4 C3 H3 120.5 ?
C3 C4 H4 120.3 ?
C5 C4 H4 120.3 ?
C6 C5 H5 119.2 ?
C4 C5 H5 119.2 ?
N1 C6 H6 122.7 ?
C5 C6 H6 122.7 ?
F3 C7 F2 108.1(4) ?
F3 C7 F4 106.8(4) ?
F2 C7 F4 103.6(4) ?
F3 C7 S1 112.7(3) ?
F2 C7 S1 112.2(3) ?
F4 C7 S1 112.9(3) ?
O3 S1 O2 115.9(2) ?
O3 S1 O1 113.4(2) ?
O2 S1 O1 114.5(2) ?
O3 S1 C7 103.3(2) ?
O2 S1 C7 102.0(2) ?
O1 S1 C7 105.7(2) ?

loop_
_geom_bond_atom_site_label_1
_geom_bond_atom_site_label_2
_geom_bond_site_symmetry_2
_geom_bond_distance
_geom_bond_publ_flag
N1 F1 . 1.357(4) y
N1 C2 . 1.322(6) y
N1 C6 . 1.315(6) y
C2 C3 . 1.347(7) y
C3 C4 . 1.350(6) y
C4 C5 . 1.385(7) y
C5 C6 . 1.367(7) y
C2 H2 . 0.93 ?
C3 H3 . 0.93 ?
C4 H4 . 0.93 ?
C5 H5 . 0.93 ?
C6 H6 . 0.93 ?
C7 F3 . 1.299(5) ?
C7 F2 . 1.308(5) ?
C7 F4 . 1.324(5) ?
C7 S1 . 1.823(5) ?
O1 S1 . 1.430(3) ?
O2 S1 . 1.427(3) ?
O3 S1 . 1.416(3) ?

loop_
_geom_torsion_atom_site_label_1
_geom_torsion_atom_site_label_2
_geom_torsion_atom_site_label_3
_geom_torsion_atom_site_label_4
_geom_torsion
C6 N1 C2 C3 0.8(7)
F1 N1 C2 C3 -179.7(4)
N1 C2 C3 C4 -0.3(6)
C2 C3 C4 C5 -0.4(7)
C3 C4 C5 C6 0.7(7)
C2 N1 C6 C5 -0.5(7)
F1 N1 C6 C5 179.9(4)
C4 C5 C6 N1 -0.2(7)
F3 C7 S1 O3 59.2(4)
F2 C7 S1 O3 -178.5(3)
F4 C7 S1 O3 -61.9(4)
F3 C7 S1 O2 179.9(4)
F2 C7 S1 O2 -57.8(4)
F4 C7 S1 O2 58.7(4)
F3 C7 S1 O1 -60.2(4)
F2 C7 S1 O1 62.1(4)
F4 C7 S1 O1 178.7(4)

loop_
_cod_related_entry_id
_cod_related_entry_database
_cod_related_entry_code
1 ChemSpider 2006704
